data_8100889
loop_
_publ_author_name
'Niewa, Rainer'
'Kniep, R\"udiger'

_publ_section_title
;
Redetermination of the crystal structure of heptalithium 
tetranitridovanadate(V), Li~7~[VN~4~]
;
_journal_issue 1
_journal_name_full 'Zeitschrift f\"ur Kristallographie - New Crystal Structures'
_journal_page_first 5
_journal_page_last 6
_journal_volume 216
_journal_year 2001
_chemical_formula_moiety Li7[VN4]
_chemical_formula_structural 'Li7 [V N4]'
_chemical_formula_sum 'Li7 N4 V'
_chemical_formula_weight 155.56
_space_group_IT_number 205
_symmetry_cell_setting cubic
_symmetry_space_group_name_Hall '-P 2ac 2ab 3'
_symmetry_space_group_name_H-M 'P a -3'
_cell_angle_alpha 90.00
_cell_angle_beta 90.00
_cell_angle_gamma 90.00
_cell_formula_units_Z 4
_cell_length_a 9.599(2)
_cell_length_b 9.599(2)
_cell_length_c 9.599(2)
_cell_measurement_temperature 293(2)
_cell_volume 884.5(3)
_diffrn_ambient_temperature 293(2)
_exptl_crystal_density_diffrn 2.336
_cod_database_code 8100889

loop_
_symmetry_equiv_pos_as_xyz
'x, y, z'
'-x+1/2, -y, z+1/2'
'-x, y+1/2, -z+1/2'
'x+1/2, -y+1/2, -z'
'z, x, y'
'z+1/2, -x+1/2, -y'
'-z+1/2, -x, y+1/2'
'-z, x+1/2, -y+1/2'
'y, z, x'
'-y, z+1/2, -x+1/2'
'y+1/2, -z+1/2, -x'
'-y+1/2, -z, x+1/2'
'-x, -y, -z'
'x-1/2, y, -z-1/2'
'x, -y-1/2, z-1/2'
'-x-1/2, y-1/2, z'
'-z, -x, -y'
'-z-1/2, x-1/2, y'
'z-1/2, x, -y-1/2'
'z, -x-1/2, y-1/2'
'-y, -z, -x'
'y, -z-1/2, x-1/2'
'-y-1/2, z-1/2, x'
'y-1/2, z, -x-1/2'

loop_
_atom_site_label
_atom_site_type_symbol
_atom_site_fract_x
_atom_site_fract_y
_atom_site_fract_z
_atom_site_U_iso_or_equiv
_atom_site_adp_type
_atom_site_occupancy
_atom_site_symmetry_multiplicity
_atom_site_Wyckoff_symbol
_atom_site_calc_flag
_atom_site_refinement_flags
_atom_site_disorder_assembly
_atom_site_disorder_group
V1 V 0.36993(6) 0.36993(6) 0.36993(6) 0.0032(4) Uani 1 8 c d S . .
N1 N 0.2609(3) 0.2609(3) 0.2609(3) 0.0104(12) Uani 1 8 c d S . .
N2 N 0.4848(3) 0.2597(3) 0.4787(4) 0.0113(7) Uani 1 24 d d . . .
Li1 Li 0.1344(7) 0.1344(7) 0.1344(7) 0.015(2) Uani 1 8 c d S . .
Li2 Li 0.1296(7) 0.3845(7) 0.1315(7) 0.0184(16) Uani 1 24 d d . . .
Li3 Li 0.3632(7) 0.3801(7) 0.1041(7) 0.0168(16) Uani 1 24 d d . . .

loop_
_atom_site_aniso_label
_atom_site_aniso_U_11
_atom_site_aniso_U_22
_atom_site_aniso_U_33
_atom_site_aniso_U_23
_atom_site_aniso_U_13
_atom_site_aniso_U_12
V1 0.0032(4) 0.0032(4) 0.0032(4) 0.0001(2) 0.0001(2) 0.0001(2)
N1 0.0104(12) 0.0104(12) 0.0104(12) -0.0002(13) -0.0002(13) -0.0002(13)
N2 0.0097(16) 0.0099(16) 0.0144(16) -0.0017(12) 0.0001(13) 0.0003(12)
Li1 0.015(2) 0.015(2) 0.015(2) 0.006(3) 0.006(3) 0.006(3)
Li2 0.017(3) 0.019(3) 0.019(4) -0.009(3) 0.008(3) -0.006(3)
Li3 0.018(3) 0.018(3) 0.014(3) -0.007(3) -0.014(3) 0.007(3)

loop_
_geom_bond_atom_site_label_1
_geom_bond_atom_site_label_2
_geom_bond_distance
_geom_bond_site_symmetry_2
_geom_bond_publ_flag
V1 N1 1.813(6) . ?
V1 N2 1.851(3) 9 ?
V1 N2 1.851(3) 5 ?
V1 N2 1.851(3) . ?
V1 Li2 2.496(7) 22_566 ?
V1 Li2 2.496(7) 14_656 ?
V1 Li2 2.496(7) 18_665 ?
V1 Li3 2.555(7) . ?
V1 Li3 2.555(7) 5 ?
V1 Li3 2.555(7) 9 ?
V1 Li2 3.253(7) . ?
V1 Li2 3.253(7) 9 ?
N1 Li1 2.104(13) . ?
N1 Li2 2.130(7) . ?
N1 Li2 2.130(7) 9 ?
N1 Li2 2.130(7) 5 ?
N1 Li3 2.131(7) 5 ?
N1 Li3 2.131(7) . ?
N1 Li3 2.131(7) 9 ?
N2 Li2 2.029(8) 22_566 ?
N2 Li3 2.114(7) 9 ?
N2 Li2 2.118(7) 14_656 ?
N2 Li3 2.131(8) 6_556 ?
N2 Li3 2.147(7) 15_566 ?
N2 Li1 2.164(6) 14_656 ?
N2 Li2 2.200(7) 6_556 ?
Li1 N2 2.164(6) 14_556 ?
Li1 N2 2.164(6) 22_565 ?
Li1 N2 2.164(6) 18_655 ?
Li1 Li2 2.402(9) 9 ?
Li1 Li2 2.402(9) 5 ?
Li1 Li2 2.402(9) . ?
Li1 Li3 2.458(10) 20_565 ?
Li1 Li3 2.458(10) 16_655 ?
Li1 Li3 2.458(10) 24_556 ?
Li1 Li3 3.237(11) 5 ?
Li1 Li3 3.237(11) 9 ?
Li2 N2 2.029(8) 19_556 ?
Li2 N2 2.118(7) 14_556 ?
Li2 N2 2.200(7) 12_564 ?
Li2 Li3 2.259(9) . ?
Li2 Li2 2.375(10) 23_665 ?
Li2 Li2 2.375(10) 20_565 ?
Li2 Li3 2.407(9) 5 ?
Li2 V1 2.496(7) 14_556 ?
Li2 Li3 3.065(10) 23_665 ?
Li3 N2 2.114(7) 5 ?
Li3 N2 2.131(8) 12_564 ?
Li3 N2 2.147(7) 15_565 ?
Li3 Li3 2.322(10) 19_656 ?
Li3 Li3 2.322(10) 22_565 ?
Li3 Li2 2.407(9) 9 ?
Li3 Li1 2.458(10) 16_665 ?
Li3 Li2 3.065(10) 20_565 ?
